data_4121004
loop_
_publ_author_name
'Abel Ros'
'Beatriz Estepa'
'Pedro Ram\'irez-L\'opez'
'Eleuterio \'Alvarez'
'Rosario Fern\'andez'
'Jos\'e M. Lassaletta'

_publ_section_title
;
 Dynamic Kinetic Cross-Coupling Strategy for the Asymmetric Synthesis of
 Axially Chiral Heterobiaryls
;
_journal_name_full 'Journal of the American Chemical Society'
_journal_page_first 15730
_journal_page_last 15733
_journal_paper_doi 10.1021/ja4087819
_journal_volume 135
_journal_year 2013
_chemical_formula_moiety 'C27 H19 N O2'
_chemical_formula_sum 'C27 H19 N O2'
_chemical_formula_weight 389.43
_chemical_name_systematic
; 
 ? 
;
_space_group_IT_number 1
_symmetry_cell_setting triclinic
_symmetry_space_group_name_Hall 'P 1'
_symmetry_space_group_name_H-M 'P 1'
_atom_sites_solution_hydrogens geom
_atom_sites_solution_primary direct
_atom_sites_solution_secondary difmap
_audit_creation_method SHELXL-97
_cell_angle_alpha 76.636(2)
_cell_angle_beta 74.8160(10)
_cell_angle_gamma 82.5990(10)
_cell_formula_units_Z 2
_cell_length_a 9.4525(3)
_cell_length_b 9.9174(3)
_cell_length_c 11.0529(3)
_cell_measurement_reflns_used 7675
_cell_measurement_temperature 100(2)
_cell_measurement_theta_max 59.01
_cell_measurement_theta_min 4.24
_cell_volume 970.32(5)
_computing_cell_refinement 'APEX2 Software Suite (Bruker, 2007)'
_computing_data_collection 'APEX2 Software Suite (Bruker, 2007)'
_computing_data_reduction 'APEX2 Software Suite (Bruker, 2007)'
_computing_molecular_graphics 'SHELXTL (Sheldrick, 2008)'
_computing_publication_material 'SHELXTL and publCIF (Westrip, 2010)'
_computing_structure_refinement 'SHELXL97 (Sheldrick, 2008)'
_computing_structure_solution 'SIR2002 (Burla et al., 2003)'
_diffrn_ambient_temperature 100(2)
_diffrn_detector_area_resol_mean 8.26
_diffrn_measured_fraction_theta_full 0.980
_diffrn_measured_fraction_theta_max 0.980
_diffrn_measurement_device_type
;
 Bruker-Nonius X8kappa APEX II CCD area detector
;
_diffrn_measurement_method 'phi and omega scans with narrow frames'
_diffrn_radiation_monochromator graphite
_diffrn_radiation_source 'fine-focus sealed tube'
_diffrn_radiation_type CuK\a
_diffrn_radiation_wavelength 1.54178
_diffrn_reflns_av_R_equivalents 0.0227
_diffrn_reflns_av_sigmaI/netI 0.0290
_diffrn_reflns_limit_h_max 10
_diffrn_reflns_limit_h_min -10
_diffrn_reflns_limit_k_max 11
_diffrn_reflns_limit_k_min -8
_diffrn_reflns_limit_l_max 10
_diffrn_reflns_limit_l_min -12
_diffrn_reflns_number 9565
_diffrn_reflns_theta_full 59.01
_diffrn_reflns_theta_max 59.01
_diffrn_reflns_theta_min 4.24
_diffrn_standards_decay_% 0
_exptl_absorpt_coefficient_mu 0.664
_exptl_absorpt_correction_T_max 0.9666
_exptl_absorpt_correction_T_min 0.9227
_exptl_absorpt_correction_type multi-scan
_exptl_absorpt_process_details
;
 APEX2 Software Suite; Bruker 2005.
;
_exptl_crystal_colour colourless
_exptl_crystal_density_diffrn 1.333
_exptl_crystal_description prism
_exptl_crystal_F_000 408
_exptl_crystal_size_max 0.20
_exptl_crystal_size_mid 0.10
_exptl_crystal_size_min 0.05
_refine_diff_density_max 0.140
_refine_diff_density_min -0.160
_refine_diff_density_rms 0.031
_refine_ls_abs_structure_details 'Flack H D (1983), Acta Cryst. A39, 876-881'
_refine_ls_abs_structure_Flack 0.05(15)
_refine_ls_extinction_method none
_refine_ls_goodness_of_fit_ref 1.032
_refine_ls_hydrogen_treatment constr
_refine_ls_matrix_type full
_refine_ls_number_parameters 541
_refine_ls_number_reflns 3663
_refine_ls_number_restraints 3
_refine_ls_restrained_S_all 1.032
_refine_ls_R_factor_all 0.0256
_refine_ls_R_factor_gt 0.0254
_refine_ls_shift/su_max 0.001
_refine_ls_shift/su_mean 0.000
_refine_ls_structure_factor_coef Fsqd
_refine_ls_weighting_details 'calc w=1/[\s^2^(Fo^2^)+(0.0461P)^2^+0.1107P] where P=(Fo^2^+2Fc^2^)/3'
_refine_ls_weighting_scheme calc
_refine_ls_wR_factor_gt 0.0673
_refine_ls_wR_factor_ref 0.0675
_reflns_number_gt 3631
_reflns_number_total 3663
_reflns_threshold_expression >2sigma(I)
_cod_data_source_file ja4087819_si_003.cif
_cod_data_source_block acr1213a
_cod_database_code 4121004

loop_
_symmetry_equiv_pos_as_xyz
'x, y, z'

loop_
_atom_site_label
_atom_site_type_symbol
_atom_site_fract_x
_atom_site_fract_y
_atom_site_fract_z
_atom_site_U_iso_or_equiv
_atom_site_adp_type
_atom_site_occupancy
_atom_site_symmetry_multiplicity
_atom_site_calc_flag
_atom_site_refinement_flags
O1 O 0.16876(15) 0.40042(16) 1.25772(14) 0.0332(3) Uani 1 1 d .
O2 O 0.43146(16) 0.23517(16) 1.29655(14) 0.0366(4) Uani 1 1 d .
N1 N 0.07529(17) 0.51223(17) 0.84486(16) 0.0247(4) Uani 1 1 d .
C1 C 0.20776(19) 0.46641(19) 0.78653(17) 0.0207(4) Uani 1 1 d .
C2 C 0.2404(2) 0.3279(2) 0.76657(18) 0.0208(4) Uani 1 1 d .
C3 C 0.3834(2) 0.2766(2) 0.70758(19) 0.0255(4) Uani 1 1 d .
H3 H 0.4622 0.3357 0.6791 0.031 Uiso 1 1 calc R
C4 C 0.4071(2) 0.1419(2) 0.6919(2) 0.0307(5) Uani 1 1 d .
H4 H 0.5029 0.1082 0.6526 0.037 Uiso 1 1 calc R
C5 C 0.2922(2) 0.0531(2) 0.7328(2) 0.0309(5) Uani 1 1 d .
H5 H 0.3107 -0.0396 0.7199 0.037 Uiso 1 1 calc R
C6 C 0.1544(2) 0.0982(2) 0.79094(19) 0.0265(5) Uani 1 1 d .
H6 H 0.0777 0.0367 0.8192 0.032 Uiso 1 1 calc R
C7 C 0.1251(2) 0.2371(2) 0.80931(18) 0.0213(4) Uani 1 1 d .
C8 C -0.0152(2) 0.2893(2) 0.87087(19) 0.0249(5) Uani 1 1 d .
H8 H -0.0955 0.2318 0.9008 0.030 Uiso 1 1 calc R
C9 C -0.0331(2) 0.4230(2) 0.88645(19) 0.0261(5) Uani 1 1 d .
H9 H -0.1276 0.4561 0.9291 0.031 Uiso 1 1 calc R
C10 C 0.32308(19) 0.5688(2) 0.73988(18) 0.0220(4) Uani 1 1 d .
C11 C 0.4180(2) 0.5792(2) 0.81356(19) 0.0233(4) Uani 1 1 d .
C12 C 0.5249(2) 0.6788(2) 0.7651(2) 0.0275(5) Uani 1 1 d .
H12 H 0.5886 0.6873 0.8162 0.033 Uiso 1 1 calc R
C13 C 0.5378(2) 0.7620(2) 0.6474(2) 0.0301(5) Uani 1 1 d .
H13 H 0.6097 0.8285 0.6180 0.036 Uiso 1 1 calc R
C14 C 0.4466(2) 0.7519(2) 0.5675(2) 0.0281(5) Uani 1 1 d .
C15 C 0.4629(2) 0.8339(2) 0.4418(2) 0.0351(5) Uani 1 1 d .
H15 H 0.5339 0.9012 0.4107 0.042 Uiso 1 1 calc R
C16 C 0.3775(2) 0.8165(3) 0.3655(2) 0.0405(6) Uani 1 1 d .
H16 H 0.3903 0.8707 0.2809 0.049 Uiso 1 1 calc R
C17 C 0.2706(2) 0.7193(3) 0.4109(2) 0.0383(6) Uani 1 1 d .
H17 H 0.2121 0.7078 0.3564 0.046 Uiso 1 1 calc R
C18 C 0.2496(2) 0.6409(2) 0.5320(2) 0.0299(5) Uani 1 1 d .
H18 H 0.1750 0.5771 0.5619 0.036 Uiso 1 1 calc R
C19 C 0.3381(2) 0.6538(2) 0.6143(2) 0.0252(4) Uani 1 1 d .
C20 C 0.4157(2) 0.4868(2) 0.94046(19) 0.0228(4) Uani 1 1 d .
C21 C 0.2911(2) 0.4789(2) 1.04133(19) 0.0255(4) Uani 1 1 d .
H21 H 0.2020 0.5290 1.0279 0.031 Uiso 1 1 calc R
C22 C 0.2953(2) 0.3991(2) 1.16099(19) 0.0255(5) Uani 1 1 d .
C23 C 0.4225(2) 0.3198(2) 1.18071(19) 0.0258(5) Uani 1 1 d .
C24 C 0.5470(2) 0.3250(2) 1.0804(2) 0.0279(5) Uani 1 1 d .
H24 H 0.6343 0.2705 1.0929 0.034 Uiso 1 1 calc R
C25 C 0.5445(2) 0.4090(2) 0.96262(19) 0.0243(4) Uani 1 1 d .
H25 H 0.6314 0.4143 0.8954 0.029 Uiso 1 1 calc R
C26 C 0.1941(3) 0.3404(3) 1.3820(2) 0.0417(6) Uani 1 1 d .
H26A H 0.0988 0.3218 1.4445 0.050 Uiso 1 1 calc R
H26B H 0.2418 0.4072 1.4098 0.050 Uiso 1 1 calc R
C27 C 0.2890(3) 0.2087(3) 1.3807(2) 0.0443(6) Uani 1 1 d .
H27A H 0.2998 0.1665 1.4685 0.053 Uiso 1 1 calc R
H27B H 0.2425 0.1423 1.3514 0.053 Uiso 1 1 calc R
O3 O 0.95067(15) 0.85203(14) -0.32623(12) 0.0289(3) Uani 1 1 d .
O4 O 0.79043(14) 1.11735(14) -0.33775(12) 0.0277(3) Uani 1 1 d .
N2 N 0.78172(17) 0.99833(16) 0.26711(15) 0.0240(4) Uani 1 1 d .
C28 C 0.8741(2) 0.90087(19) 0.21997(17) 0.0194(4) Uani 1 1 d .
C29 C 1.0251(2) 0.9207(2) 0.15800(17) 0.0219(4) Uani 1 1 d .
C30 C 1.1239(2) 0.8137(2) 0.11103(19) 0.0262(5) Uani 1 1 d .
H30 H 1.0905 0.7245 0.1210 0.031 Uiso 1 1 calc R
C31 C 1.2662(2) 0.8383(3) 0.0518(2) 0.0342(5) Uani 1 1 d .
H31 H 1.3319 0.7660 0.0208 0.041 Uiso 1 1 calc R
C32 C 1.3170(2) 0.9703(3) 0.0360(2) 0.0365(6) Uani 1 1 d .
H32 H 1.4164 0.9864 -0.0068 0.044 Uiso 1 1 calc R
C33 C 1.2254(2) 1.0754(2) 0.08120(19) 0.0310(5) Uani 1 1 d .
H33 H 1.2617 1.1634 0.0707 0.037 Uiso 1 1 calc R
C34 C 1.0764(2) 1.0532(2) 0.14374(18) 0.0249(4) Uani 1 1 d .
C35 C 0.9745(2) 1.1565(2) 0.19261(19) 0.0288(5) Uani 1 1 d .
H35 H 1.0039 1.2468 0.1846 0.035 Uiso 1 1 calc R
C36 C 0.8340(2) 1.1249(2) 0.25112(19) 0.0270(5) Uani 1 1 d .
H36 H 0.7674 1.1960 0.2832 0.032 Uiso 1 1 calc R
C37 C 0.81185(19) 0.7651(2) 0.23417(17) 0.0191(4) Uani 1 1 d .
C38 C 0.76002(19) 0.7392(2) 0.13655(18) 0.0204(4) Uani 1 1 d .
C39 C 0.6941(2) 0.6131(2) 0.15489(19) 0.0238(4) Uani 1 1 d .
H39 H 0.6573 0.5958 0.0882 0.029 Uiso 1 1 calc R
C40 C 0.6825(2) 0.5166(2) 0.26595(19) 0.0244(4) Uani 1 1 d .
H40 H 0.6348 0.4345 0.2768 0.029 Uiso 1 1 calc R
C41 C 0.74068(19) 0.5368(2) 0.36559(18) 0.0220(4) Uani 1 1 d .
C42 C 0.7359(2) 0.4353(2) 0.48002(19) 0.0254(4) Uani 1 1 d .
H42 H 0.6905 0.3517 0.4917 0.031 Uiso 1 1 calc R
C43 C 0.7956(2) 0.4559(2) 0.5739(2) 0.0269(5) Uani 1 1 d .
H43 H 0.7919 0.3867 0.6499 0.032 Uiso 1 1 calc R
C44 C 0.8626(2) 0.5797(2) 0.55756(19) 0.0256(4) Uani 1 1 d .
H44 H 0.9045 0.5936 0.6227 0.031 Uiso 1 1 calc R
C45 C 0.8679(2) 0.6799(2) 0.44917(18) 0.0229(4) Uani 1 1 d .
H45 H 0.9130 0.7631 0.4401 0.028 Uiso 1 1 calc R
C46 C 0.80724(19) 0.66230(19) 0.34901(18) 0.0195(4) Uani 1 1 d .
C47 C 0.77021(19) 0.8396(2) 0.01217(18) 0.0199(4) Uani 1 1 d .
C48 C 0.8536(2) 0.8022(2) -0.10107(19) 0.0224(4) Uani 1 1 d .
H48 H 0.9049 0.7130 -0.0977 0.027 Uiso 1 1 calc R
C49 C 0.8628(2) 0.8929(2) -0.21834(18) 0.0226(4) Uani 1 1 d .
C50 C 0.7845(2) 1.0224(2) -0.22425(18) 0.0218(4) Uani 1 1 d .
C51 C 0.7019(2) 1.0608(2) -0.11293(18) 0.0229(4) Uani 1 1 d .
H51 H 0.6491 1.1493 -0.1170 0.027 Uiso 1 1 calc R
C52 C 0.6953(2) 0.9712(2) 0.00486(18) 0.0219(4) Uani 1 1 d .
H52 H 0.6397 0.9995 0.0810 0.026 Uiso 1 1 calc R
C53 C 0.9929(2) 0.9678(2) -0.4287(2) 0.0325(5) Uani 1 1 d .
H53A H 1.0421 0.9341 -0.5081 0.039 Uiso 1 1 calc R
H53B H 1.0637 1.0192 -0.4082 0.039 Uiso 1 1 calc R
C54 C 0.8625(2) 1.0624(2) -0.4498(2) 0.0340(5) Uani 1 1 d .
H54A H 0.8937 1.1400 -0.5230 0.041 Uiso 1 1 calc R
H54B H 0.7926 1.0110 -0.4714 0.041 Uiso 1 1 calc R

loop_
_atom_site_aniso_label
_atom_site_aniso_U_11
_atom_site_aniso_U_22
_atom_site_aniso_U_33
_atom_site_aniso_U_23
_atom_site_aniso_U_13
_atom_site_aniso_U_12
O1 0.0308(8) 0.0388(9) 0.0285(8) -0.0112(7) 0.0022(6) -0.0088(6)
O2 0.0387(8) 0.0435(10) 0.0277(8) -0.0030(7) -0.0107(7) -0.0051(7)
N1 0.0191(8) 0.0258(10) 0.0283(9) -0.0047(7) -0.0057(7) -0.0001(7)
C1 0.0181(10) 0.0252(11) 0.0194(10) -0.0044(9) -0.0060(8) -0.0014(8)
C2 0.0212(9) 0.0250(11) 0.0178(10) -0.0043(8) -0.0074(8) -0.0015(8)
C3 0.0211(10) 0.0311(12) 0.0253(11) -0.0088(9) -0.0049(8) -0.0010(8)
C4 0.0267(11) 0.0348(13) 0.0339(12) -0.0165(10) -0.0082(9) 0.0049(9)
C5 0.0400(12) 0.0254(12) 0.0337(12) -0.0133(10) -0.0157(10) 0.0024(9)
C6 0.0316(11) 0.0264(12) 0.0262(11) -0.0062(9) -0.0127(9) -0.0058(9)
C7 0.0235(10) 0.0236(11) 0.0202(10) -0.0037(8) -0.0112(8) -0.0030(8)
C8 0.0199(10) 0.0306(12) 0.0247(11) -0.0030(9) -0.0057(8) -0.0082(9)
C9 0.0173(10) 0.0305(12) 0.0286(11) -0.0053(9) -0.0027(8) -0.0028(9)
C10 0.0186(9) 0.0193(10) 0.0268(11) -0.0070(9) -0.0024(8) 0.0007(8)
C11 0.0195(10) 0.0209(10) 0.0298(11) -0.0093(9) -0.0036(8) -0.0002(8)
C12 0.0218(10) 0.0248(11) 0.0382(13) -0.0109(10) -0.0066(9) -0.0033(8)
C13 0.0213(10) 0.0201(11) 0.0437(13) -0.0064(10) 0.0024(9) -0.0041(8)
C14 0.0236(10) 0.0217(11) 0.0328(11) -0.0054(9) 0.0023(9) 0.0013(8)
C15 0.0286(11) 0.0276(12) 0.0365(13) 0.0013(10) 0.0060(10) -0.0001(9)
C16 0.0383(13) 0.0403(14) 0.0302(13) 0.0025(10) 0.0008(11) 0.0066(11)
C17 0.0357(12) 0.0457(15) 0.0275(12) -0.0038(11) -0.0046(10) 0.0054(11)
C18 0.0247(11) 0.0339(12) 0.0273(11) -0.0035(10) -0.0028(9) -0.0003(9)
C19 0.0207(10) 0.0228(11) 0.0288(11) -0.0068(9) -0.0013(9) 0.0032(8)
C20 0.0242(10) 0.0186(10) 0.0296(11) -0.0096(8) -0.0082(9) -0.0041(8)
C21 0.0230(10) 0.0222(11) 0.0342(12) -0.0112(9) -0.0074(9) -0.0013(8)
C22 0.0265(10) 0.0251(11) 0.0281(11) -0.0134(9) -0.0029(9) -0.0068(9)
C23 0.0331(12) 0.0250(11) 0.0241(11) -0.0079(9) -0.0100(9) -0.0078(9)
C24 0.0242(10) 0.0305(12) 0.0339(12) -0.0126(10) -0.0117(9) 0.0010(8)
C25 0.0211(10) 0.0281(11) 0.0266(11) -0.0114(9) -0.0048(8) -0.0039(8)
C26 0.0439(13) 0.0544(16) 0.0254(12) -0.0109(11) -0.0001(10) -0.0110(12)
C27 0.0476(14) 0.0552(16) 0.0298(13) -0.0040(11) -0.0081(11) -0.0137(12)
O3 0.0377(8) 0.0260(8) 0.0205(7) -0.0076(6) 0.0001(6) -0.0026(6)
O4 0.0364(8) 0.0250(8) 0.0202(7) -0.0002(6) -0.0070(6) -0.0048(6)
N2 0.0288(9) 0.0214(9) 0.0238(9) -0.0064(7) -0.0095(7) 0.0003(7)
C28 0.0224(10) 0.0213(10) 0.0163(9) -0.0030(8) -0.0074(8) -0.0034(8)
C29 0.0275(10) 0.0230(11) 0.0168(10) -0.0003(8) -0.0089(8) -0.0076(8)
C30 0.0235(10) 0.0287(11) 0.0270(11) -0.0072(9) -0.0043(9) -0.0048(9)
C31 0.0257(11) 0.0421(14) 0.0345(12) -0.0082(11) -0.0045(9) -0.0063(9)
C32 0.0259(11) 0.0543(16) 0.0300(12) -0.0050(11) -0.0048(9) -0.0164(11)
C33 0.0380(12) 0.0348(13) 0.0243(11) 0.0022(10) -0.0131(10) -0.0206(10)
C34 0.0336(11) 0.0252(11) 0.0186(10) 0.0015(8) -0.0119(9) -0.0119(9)
C35 0.0476(13) 0.0195(11) 0.0241(10) -0.0003(9) -0.0172(10) -0.0099(9)
C36 0.0389(12) 0.0207(11) 0.0262(11) -0.0064(8) -0.0151(9) -0.0015(9)
C37 0.0166(9) 0.0193(10) 0.0199(10) -0.0047(8) -0.0014(8) -0.0004(8)
C38 0.0170(9) 0.0208(10) 0.0236(10) -0.0068(8) -0.0035(8) -0.0008(8)
C39 0.0251(10) 0.0240(11) 0.0246(11) -0.0074(9) -0.0072(8) -0.0031(8)
C40 0.0243(11) 0.0195(11) 0.0295(11) -0.0057(9) -0.0042(9) -0.0053(8)
C41 0.0191(9) 0.0231(10) 0.0222(10) -0.0059(9) -0.0020(8) 0.0001(8)
C42 0.0267(10) 0.0207(11) 0.0260(11) -0.0039(9) -0.0008(9) -0.0039(8)
C43 0.0297(11) 0.0247(12) 0.0227(11) -0.0010(9) -0.0036(9) -0.0011(9)
C44 0.0247(10) 0.0290(12) 0.0239(11) -0.0061(9) -0.0072(9) -0.0009(9)
C45 0.0220(10) 0.0229(11) 0.0232(11) -0.0057(9) -0.0028(8) -0.0029(8)
C46 0.0162(9) 0.0186(10) 0.0222(10) -0.0065(8) -0.0009(8) 0.0001(7)
C47 0.0184(9) 0.0219(10) 0.0226(10) -0.0066(8) -0.0070(8) -0.0049(8)
C48 0.0252(10) 0.0191(10) 0.0257(11) -0.0068(8) -0.0084(8) -0.0035(8)
C49 0.0233(10) 0.0264(12) 0.0214(11) -0.0098(9) -0.0047(8) -0.0061(8)
C50 0.0236(10) 0.0214(11) 0.0216(10) -0.0009(8) -0.0078(8) -0.0074(8)
C51 0.0225(10) 0.0201(11) 0.0282(11) -0.0064(9) -0.0092(9) -0.0010(8)
C52 0.0189(9) 0.0243(11) 0.0241(11) -0.0079(9) -0.0048(8) -0.0030(8)
C53 0.0408(13) 0.0332(13) 0.0210(11) -0.0061(9) 0.0004(9) -0.0095(10)
C54 0.0448(13) 0.0357(13) 0.0219(11) -0.0046(9) -0.0064(10) -0.0103(10)

loop_
_atom_type_symbol
_atom_type_description
_atom_type_scat_dispersion_real
_atom_type_scat_dispersion_imag
_atom_type_scat_source
C C 0.0181 0.0091 'International Tables Vol C Tables 4.2.6.8 and 6.1.1.4'
H H 0.0000 0.0000 'International Tables Vol C Tables 4.2.6.8 and 6.1.1.4'
N N 0.0311 0.0180 'International Tables Vol C Tables 4.2.6.8 and 6.1.1.4'
O O 0.0492 0.0322 'International Tables Vol C Tables 4.2.6.8 and 6.1.1.4'

loop_
_geom_angle_atom_site_label_1
_geom_angle_atom_site_label_2
_geom_angle_atom_site_label_3
_geom_angle
C22 O1 C26 112.58(15)
C23 O2 C27 112.31(16)
C1 N1 C9 118.30(16)
N1 C1 C2 122.60(17)
N1 C1 C10 116.55(16)
C2 C1 C10 120.84(16)
C7 C2 C3 118.88(17)
C7 C2 C1 118.13(16)
C3 C2 C1 122.98(18)
C4 C3 C2 119.91(19)
C4 C3 H3 120.0
C2 C3 H3 120.0
C3 C4 C5 120.95(19)
C3 C4 H4 119.5
C5 C4 H4 119.5
C6 C5 C4 120.74(19)
C6 C5 H5 119.6
C4 C5 H5 119.6
C5 C6 C7 120.11(19)
C5 C6 H6 119.9
C7 C6 H6 119.9
C8 C7 C2 117.87(17)
C8 C7 C6 122.71(18)
C2 C7 C6 119.41(17)
C9 C8 C7 118.91(18)
C9 C8 H8 120.5
C7 C8 H8 120.5
N1 C9 C8 124.17(18)
N1 C9 H9 117.9
C8 C9 H9 117.9
C11 C10 C19 119.86(17)
C11 C10 C1 121.54(17)
C19 C10 C1 118.56(15)
C10 C11 C12 119.26(18)
C10 C11 C20 122.56(17)
C12 C11 C20 118.15(16)
C13 C12 C11 121.31(18)
C13 C12 H12 119.3
C11 C12 H12 119.3
C12 C13 C14 121.31(19)
C12 C13 H13 119.3
C14 C13 H13 119.3
C13 C14 C15 122.1(2)
C13 C14 C19 118.38(19)
C15 C14 C19 119.53(19)
C16 C15 C14 120.3(2)
C16 C15 H15 119.8
C14 C15 H15 119.8
C15 C16 C17 120.4(2)
C15 C16 H16 119.8
C17 C16 H16 119.8
C18 C17 C16 120.8(2)
C18 C17 H17 119.6
C16 C17 H17 119.6
C17 C18 C19 120.6(2)
C17 C18 H18 119.7
C19 C18 H18 119.7
C14 C19 C18 118.17(18)
C14 C19 C10 119.82(17)
C18 C19 C10 121.99(18)
C21 C20 C25 118.14(19)
C21 C20 C11 122.23(17)
C25 C20 C11 119.56(17)
C22 C21 C20 120.86(18)
C22 C21 H21 119.6
C20 C21 H21 119.6
O1 C22 C21 117.56(17)
O1 C22 C23 122.08(18)
C21 C22 C23 120.36(18)
O2 C23 C24 117.80(17)
O2 C23 C22 122.83(18)
C24 C23 C22 119.37(19)
C25 C24 C23 120.18(18)
C25 C24 H24 119.9
C23 C24 H24 119.9
C24 C25 C20 121.02(18)
C24 C25 H25 119.5
C20 C25 H25 119.5
O1 C26 C27 111.21(18)
O1 C26 H26A 109.4
C27 C26 H26A 109.4
O1 C26 H26B 109.4
C27 C26 H26B 109.4
H26A C26 H26B 108.0
O2 C27 C26 110.2(2)
O2 C27 H27A 109.6
C26 C27 H27A 109.6
O2 C27 H27B 109.6
C26 C27 H27B 109.6
H27A C27 H27B 108.1
C49 O3 C53 112.03(15)
C50 O4 C54 113.93(15)
C28 N2 C36 117.39(17)
N2 C28 C29 123.27(17)
N2 C28 C37 116.10(16)
C29 C28 C37 120.63(16)
C30 C29 C34 119.49(18)
C30 C29 C28 122.57(17)
C34 C29 C28 117.94(17)
C31 C30 C29 120.3(2)
C31 C30 H30 119.9
C29 C30 H30 119.9
C30 C31 C32 120.4(2)
C30 C31 H31 119.8
C32 C31 H31 119.8
C33 C32 C31 121.0(2)
C33 C32 H32 119.5
C31 C32 H32 119.5
C32 C33 C34 120.1(2)
C32 C33 H33 120.0
C34 C33 H33 120.0
C35 C34 C33 123.62(19)
C35 C34 C29 117.61(18)
C33 C34 C29 118.77(19)
C36 C35 C34 119.15(18)
C36 C35 H35 120.4
C34 C35 H35 120.4
C35 C36 N2 124.61(19)
C35 C36 H36 117.7
N2 C36 H36 117.7
C38 C37 C46 120.21(17)
C38 C37 C28 120.26(16)
C46 C37 C28 119.53(15)
C37 C38 C39 119.26(18)
C37 C38 C47 122.27(16)
C39 C38 C47 118.47(15)
C40 C39 C38 121.37(17)
C40 C39 H39 119.3
C38 C39 H39 119.3
C39 C40 C41 120.84(18)
C39 C40 H40 119.6
C41 C40 H40 119.6
C40 C41 C42 122.05(18)
C40 C41 C46 118.61(17)
C42 C41 C46 119.33(16)
C43 C42 C41 121.05(19)
C43 C42 H42 119.5
C41 C42 H42 119.5
C42 C43 C44 119.85(19)
C42 C43 H43 120.1
C44 C43 H43 120.1
C45 C44 C43 120.55(17)
C45 C44 H44 119.7
C43 C44 H44 119.7
C44 C45 C46 121.31(18)
C44 C45 H45 119.3
C46 C45 H45 119.3
C41 C46 C45 117.91(17)
C41 C46 C37 119.56(15)
C45 C46 C37 122.53(17)
C48 C47 C52 118.45(18)
C48 C47 C38 120.02(16)
C52 C47 C38 121.52(16)
C49 C48 C47 121.13(17)
C49 C48 H48 119.4
C47 C48 H48 119.4
O3 C49 C48 118.49(17)
O3 C49 C50 121.85(17)
C48 C49 C50 119.66(16)
O4 C50 C51 117.88(16)
O4 C50 C49 122.29(16)
C51 C50 C49 119.78(17)
C50 C51 C52 120.56(17)
C50 C51 H51 119.7
C52 C51 H51 119.7
C51 C52 C47 120.38(17)
C51 C52 H52 119.8
C47 C52 H52 119.8
O3 C53 C54 110.65(17)
O3 C53 H53A 109.5
C54 C53 H53A 109.5
O3 C53 H53B 109.5
C54 C53 H53B 109.5
H53A C53 H53B 108.1
O4 C54 C53 111.31(17)
O4 C54 H54A 109.4
C53 C54 H54A 109.4
O4 C54 H54B 109.4
C53 C54 H54B 109.4
H54A C54 H54B 108.0

loop_
_geom_bond_atom_site_label_1
_geom_bond_atom_site_label_2
_geom_bond_distance
O1 C22 1.381(2)
O1 C26 1.434(3)
O2 C23 1.376(2)
O2 C27 1.438(3)
N1 C1 1.325(2)
N1 C9 1.358(3)
C1 C2 1.424(3)
C1 C10 1.495(3)
C2 C7 1.417(3)
C2 C3 1.423(3)
C3 C4 1.369(3)
C3 H3 0.9500
C4 C5 1.402(3)
C4 H4 0.9500
C5 C6 1.362(3)
C5 H5 0.9500
C6 C7 1.420(3)
C6 H6 0.9500
C7 C8 1.415(3)
C8 C9 1.360(3)
C8 H8 0.9500
C9 H9 0.9500
C10 C11 1.387(3)
C10 C19 1.429(3)
C11 C12 1.419(3)
C11 C20 1.484(3)
C12 C13 1.354(3)
C12 H12 0.9500
C13 C14 1.413(3)
C13 H13 0.9500
C14 C15 1.419(3)
C14 C19 1.419(3)
C15 C16 1.361(3)
C15 H15 0.9500
C16 C17 1.401(3)
C16 H16 0.9500
C17 C18 1.362(3)
C17 H17 0.9500
C18 C19 1.423(3)
C18 H18 0.9500
C20 C21 1.389(3)
C20 C25 1.401(3)
C21 C22 1.383(3)
C21 H21 0.9500
C22 C23 1.388(3)
C23 C24 1.387(3)
C24 C25 1.378(3)
C24 H24 0.9500
C25 H25 0.9500
C26 C27 1.487(4)
C26 H26A 0.9900
C26 H26B 0.9900
C27 H27A 0.9900
C27 H27B 0.9900
O3 C49 1.376(2)
O3 C53 1.429(3)
O4 C50 1.376(2)
O4 C54 1.438(2)
N2 C28 1.321(2)
N2 C36 1.365(3)
C28 C29 1.429(3)
C28 C37 1.497(3)
C29 C30 1.419(3)
C29 C34 1.420(3)
C30 C31 1.359(3)
C30 H30 0.9500
C31 C32 1.409(3)
C31 H31 0.9500
C32 C33 1.367(3)
C32 H32 0.9500
C33 C34 1.418(3)
C33 H33 0.9500
C34 C35 1.413(3)
C35 C36 1.357(3)
C35 H35 0.9500
C36 H36 0.9500
C37 C38 1.381(3)
C37 C46 1.427(3)
C38 C39 1.418(3)
C38 C47 1.488(3)
C39 C40 1.360(3)
C39 H39 0.9500
C40 C41 1.415(3)
C40 H40 0.9500
C41 C42 1.417(3)
C41 C46 1.419(3)
C42 C43 1.368(3)
C42 H42 0.9500
C43 C44 1.407(3)
C43 H43 0.9500
C44 C45 1.362(3)
C44 H44 0.9500
C45 C46 1.426(3)
C45 H45 0.9500
C47 C48 1.396(3)
C47 C52 1.398(3)
C48 C49 1.385(3)
C48 H48 0.9500
C49 C50 1.394(3)
C50 C51 1.380(3)
C51 C52 1.388(3)
C51 H51 0.9500
C52 H52 0.9500
C53 C54 1.484(3)
C53 H53A 0.9900
C53 H53B 0.9900
C54 H54A 0.9900
C54 H54B 0.9900

loop_
_geom_torsion_atom_site_label_1
_geom_torsion_atom_site_label_2
_geom_torsion_atom_site_label_3
_geom_torsion_atom_site_label_4
_geom_torsion
C9 N1 C1 C2 -0.3(3)
C9 N1 C1 C10 178.77(16)
N1 C1 C2 C7 1.1(3)
C10 C1 C2 C7 -177.94(16)
N1 C1 C2 C3 -178.01(18)
C10 C1 C2 C3 3.0(3)
C7 C2 C3 C4 0.6(3)
C1 C2 C3 C4 179.72(18)
C2 C3 C4 C5 0.2(3)
C3 C4 C5 C6 -0.9(3)
C4 C5 C6 C7 0.8(3)
C3 C2 C7 C8 178.28(18)
C1 C2 C7 C8 -0.8(2)
C3 C2 C7 C6 -0.8(2)
C1 C2 C7 C6 -179.88(17)
C5 C6 C7 C8 -178.93(18)
C5 C6 C7 C2 0.1(3)
C2 C7 C8 C9 -0.1(3)
C6 C7 C8 C9 178.90(18)
C1 N1 C9 C8 -0.8(3)
C7 C8 C9 N1 1.0(3)
N1 C1 C10 C11 94.1(2)
C2 C1 C10 C11 -86.8(2)
N1 C1 C10 C19 -88.2(2)
C2 C1 C10 C19 90.9(2)
C19 C10 C11 C12 2.7(3)
C1 C10 C11 C12 -179.60(17)
C19 C10 C11 C20 -175.27(16)
C1 C10 C11 C20 2.4(3)
C10 C11 C12 C13 -1.3(3)
C20 C11 C12 C13 176.84(18)
C11 C12 C13 C14 -0.8(3)
C12 C13 C14 C15 -177.15(18)
C12 C13 C14 C19 1.2(3)
C13 C14 C15 C16 176.90(19)
C19 C14 C15 C16 -1.5(3)
C14 C15 C16 C17 1.1(3)
C15 C16 C17 C18 0.4(3)
C16 C17 C18 C19 -1.5(3)
C13 C14 C19 C18 -178.07(18)
C15 C14 C19 C18 0.3(3)
C13 C14 C19 C10 0.3(3)
C15 C14 C19 C10 178.70(17)
C17 C18 C19 C14 1.1(3)
C17 C18 C19 C10 -177.20(18)
C11 C10 C19 C14 -2.3(3)
C1 C10 C19 C14 -179.99(17)
C11 C10 C19 C18 176.02(17)
C1 C10 C19 C18 -1.7(3)
C10 C11 C20 C21 -58.8(3)
C12 C11 C20 C21 123.1(2)
C10 C11 C20 C25 124.2(2)
C12 C11 C20 C25 -53.8(2)
C25 C20 C21 C22 1.5(3)
C11 C20 C21 C22 -175.53(17)
C26 O1 C22 C21 -166.93(17)
C26 O1 C22 C23 13.9(2)
C20 C21 C22 O1 177.64(17)
C20 C21 C22 C23 -3.2(3)
C27 O2 C23 C24 -164.00(18)
C27 O2 C23 C22 16.1(2)
O1 C22 C23 O2 1.2(3)
C21 C22 C23 O2 -177.90(17)
O1 C22 C23 C24 -178.69(17)
C21 C22 C23 C24 2.2(3)
O2 C23 C24 C25 -179.43(17)
C22 C23 C24 C25 0.5(3)
C23 C24 C25 C20 -2.2(3)
C21 C20 C25 C24 1.2(3)
C11 C20 C25 C24 178.30(17)
C22 O1 C26 C27 -44.7(2)
C23 O2 C27 C26 -46.3(2)
O1 C26 C27 O2 62.7(2)
C36 N2 C28 C29 2.2(3)
C36 N2 C28 C37 -177.51(15)
N2 C28 C29 C30 178.20(17)
C37 C28 C29 C30 -2.1(3)
N2 C28 C29 C34 -1.7(3)
C37 C28 C29 C34 177.96(16)
C34 C29 C30 C31 -0.6(3)
C28 C29 C30 C31 179.43(18)
C29 C30 C31 C32 -0.2(3)
C30 C31 C32 C33 0.9(3)
C31 C32 C33 C34 -0.8(3)
C32 C33 C34 C35 -179.66(19)
C32 C33 C34 C29 -0.1(3)
C30 C29 C34 C35 -179.61(17)
C28 C29 C34 C35 0.3(2)
C30 C29 C34 C33 0.8(3)
C28 C29 C34 C33 -179.30(16)
C33 C34 C35 C36 -179.94(18)
C29 C34 C35 C36 0.4(3)
C34 C35 C36 N2 0.0(3)
C28 N2 C36 C35 -1.3(3)
N2 C28 C37 C38 94.1(2)
C29 C28 C37 C38 -85.6(2)
N2 C28 C37 C46 -86.3(2)
C29 C28 C37 C46 94.0(2)
C46 C37 C38 C39 3.8(3)
C28 C37 C38 C39 -176.54(16)
C46 C37 C38 C47 -176.41(15)
C28 C37 C38 C47 3.2(3)
C37 C38 C39 C40 -0.8(3)
C47 C38 C39 C40 179.46(16)
C38 C39 C40 C41 -2.2(3)
C39 C40 C41 C42 -177.18(16)
C39 C40 C41 C46 2.0(3)
C40 C41 C42 C43 178.57(18)
C46 C41 C42 C43 -0.7(3)
C41 C42 C43 C44 0.2(3)
C42 C43 C44 C45 0.3(3)
C43 C44 C45 C46 -0.5(3)
C40 C41 C46 C45 -178.75(16)
C42 C41 C46 C45 0.5(2)
C40 C41 C46 C37 1.0(2)
C42 C41 C46 C37 -179.75(16)
C44 C45 C46 C41 0.1(3)
C44 C45 C46 C37 -179.68(17)
C38 C37 C46 C41 -4.0(2)
C28 C37 C46 C41 176.43(16)
C38 C37 C46 C45 175.78(16)
C28 C37 C46 C45 -3.8(3)
C37 C38 C47 C48 117.28(19)
C39 C38 C47 C48 -63.0(2)
C37 C38 C47 C52 -64.0(2)
C39 C38 C47 C52 115.72(19)
C52 C47 C48 C49 0.2(3)
C38 C47 C48 C49 178.91(16)
C53 O3 C49 C48 -158.52(16)
C53 O3 C49 C50 21.1(2)
C47 C48 C49 O3 177.86(15)
C47 C48 C49 C50 -1.8(3)
C54 O4 C50 C51 -172.25(16)
C54 O4 C50 C49 10.2(2)
O3 C49 C50 O4 -0.3(3)
C48 C49 C50 O4 179.38(15)
O3 C49 C50 C51 -177.72(15)
C48 C49 C50 C51 1.9(3)
O4 C50 C51 C52 -178.00(15)
C49 C50 C51 C52 -0.4(3)
C50 C51 C52 C47 -1.2(3)
C48 C47 C52 C51 1.3(3)
C38 C47 C52 C51 -177.38(15)
C49 O3 C53 C54 -50.2(2)
C50 O4 C54 C53 -39.5(2)
O3 C53 C54 O4 61.0(2)
